data_7720856
loop_
_publ_author_name
'Milder, Alexander'
'Woodward, Patrick M.'

_publ_section_title
;
 Structural design principles for hybrid cadmium thiocyanate-halides
 containing bulky organic cations.
;
_journal_issue 16
_journal_name_full 'Dalton transactions (Cambridge, England : 2003)'
_journal_page_first 6441
_journal_page_last 6452
_journal_paper_doi 10.1039/d6dt00207b
_journal_volume 55
_journal_year 2026
_chemical_formula_moiety 'C2 Cd Cl N2 S2, C5 H12 N'
_chemical_formula_sum 'C7 H12 Cd Cl N3 S2'
_chemical_formula_weight 350.17
_space_group_crystal_system triclinic
_space_group_IT_number 2
_space_group_name_Hall '-P 1'
_space_group_name_H-M_alt 'P -1'
_atom_sites_solution_hydrogens geom
_atom_sites_solution_primary dual
_audit_creation_date 2024-11-06
_audit_creation_method
;
Olex2 1.5
(compiled 2024.02.16 svn.r378c4104 for OlexSys, GUI svn.r6928)
;
_audit_update_record
;
2025-05-27 deposited with the CCDC.	2026-03-23 downloaded from the CCDC.
;
_cell_angle_alpha 113.822(2)
_cell_angle_beta 99.670(2)
_cell_angle_gamma 90.293(2)
_cell_formula_units_Z 2
_cell_length_a 5.9082(4)
_cell_length_b 10.2084(8)
_cell_length_c 11.4671(8)
_cell_measurement_reflns_used 4118
_cell_measurement_temperature 298
_cell_measurement_theta_max 24.877
_cell_measurement_theta_min 3.510
_cell_volume 621.66(8)
_computing_cell_refinement 'SAINT v8.40B (Bruker, 2021)'
_computing_data_collection 'APEX3 v2021.10-0 (Bruker, 2021)'
_computing_data_reduction 'SAINT v8.40B (Bruker, 2021)'
_computing_molecular_graphics 'Olex2 1.5 (Dolomanov et al., 2009)'
_computing_publication_material 'Olex2 1.5 (Dolomanov et al., 2009)'
_computing_structure_refinement 'XL  (Sheldrick, 2008)'
_computing_structure_solution 'ShelXT (Sheldrick, 2015)'
_diffrn_ambient_temperature 298
_diffrn_detector 'Bruker Photon III area detector'
_diffrn_detector_area_resol_mean 10.5
_diffrn_detector_type 'CMOS area detector'
_diffrn_measured_fraction_theta_full 0.999
_diffrn_measured_fraction_theta_max 0.996
_diffrn_measurement_device 'Kappa Four-Circle Diffractometer'
_diffrn_measurement_device_type 'Bruker APEX-II CCD'
_diffrn_measurement_method '\w and \f scans'
_diffrn_radiation_monochromator 'Double Bounce Multilayer Mirrors'
_diffrn_radiation_probe x-ray
_diffrn_radiation_type MoK\a
_diffrn_radiation_wavelength 0.71073
_diffrn_radiation_xray_symbol K-L~3~
_diffrn_reflns_av_R_equivalents 0.0835
_diffrn_reflns_av_unetI/netI 0.0415
_diffrn_reflns_Laue_measured_fraction_full 0.999
_diffrn_reflns_Laue_measured_fraction_max 0.996
_diffrn_reflns_limit_h_max 7
_diffrn_reflns_limit_h_min -7
_diffrn_reflns_limit_k_max 13
_diffrn_reflns_limit_k_min -13
_diffrn_reflns_limit_l_max 15
_diffrn_reflns_limit_l_min -15
_diffrn_reflns_number 35761
_diffrn_reflns_point_group_measured_fraction_full 0.999
_diffrn_reflns_point_group_measured_fraction_max 0.996
_diffrn_reflns_theta_full 25.242
_diffrn_reflns_theta_max 28.385
_diffrn_reflns_theta_min 3.500
_diffrn_source 'Micro Focus Rotating Anode'
_diffrn_source_current 30.0
_diffrn_source_power 1.5
_diffrn_source_type 'Bruker TXS'
_diffrn_source_voltage 50.0
_diffrn_standards_number 0
_exptl_absorpt_coefficient_mu 2.274
_exptl_absorpt_correction_T_max 0.0961
_exptl_absorpt_correction_T_min 0.0687
_exptl_absorpt_correction_type multi-scan
_exptl_absorpt_process_details
;
SADABS-2016/2 (Bruker,2016/2) was used for absorption correction.
wR2(int) was 0.0683 before and 0.0639 after correction.
The Ratio of minimum to maximum transmission is 0.7149.
The \l/2 correction factor is Not present.
;
_exptl_crystal_colour 'clear colourless'
_exptl_crystal_colour_lustre clear
_exptl_crystal_colour_primary colourless
_exptl_crystal_density_diffrn 1.871
_exptl_crystal_description needle
_exptl_crystal_F_000 344
_exptl_crystal_size_max 0.6
_exptl_crystal_size_mid 0.03
_exptl_crystal_size_min 0.02
_refine_diff_density_max 0.491
_refine_diff_density_min -0.425
_refine_diff_density_rms 0.094
_refine_ls_extinction_method none
_refine_ls_goodness_of_fit_ref 1.025
_refine_ls_hydrogen_treatment constr
_refine_ls_matrix_type full
_refine_ls_number_parameters 128
_refine_ls_number_reflns 3107
_refine_ls_number_restraints 0
_refine_ls_restrained_S_all 1.025
_refine_ls_R_factor_all 0.0626
_refine_ls_R_factor_gt 0.0377
_refine_ls_shift/su_max 0.000
_refine_ls_shift/su_mean 0.000
_refine_ls_structure_factor_coef Fsqd
_refine_ls_weighting_details 'w=1/[\s^2^(Fo^2^)+(0.0259P)^2^+0.3863P] where P=(Fo^2^+2Fc^2^)/3'
_refine_ls_weighting_scheme calc
_refine_ls_wR_factor_gt 0.0663
_refine_ls_wR_factor_ref 0.0743
_reflns_Friedel_coverage 0.000
_reflns_number_gt 2308
_reflns_number_total 3107
_reflns_threshold_expression 'I > 2\s(I)'
_cod_data_source_file d6dt00207b2.cif
_cod_data_source_block CPACd(SCN)2Cl
_cod_depositor_comments
;
The following automatic conversions were performed:

data item '_diffrn_radiation_probe' value 'X-ray' was changed to
'x-ray' in accordance with the
/home/data/users/saulius/crontab/automatic-downloads/rss-feeds/RSC/lib/dictionaries/cif_core.dic
dictionary named 'cif_core.dic' version 2.4.2 last updated on
2011-04-26.

Automatic conversion script
Id: cif_fix_values 8170 2020-07-09 18:12:32Z antanas 

 Adding full bibliography for 7720852--7720858.cif.
;
_cod_database_code 7720856
_shelx_shelxl_version_number 2019/1
_shelx_space_group_comment
;
The symmetry employed for this shelxl refinement is uniquely defined
by the following loop, which should always be used as a source of
symmetry information in preference to the above space-group names.
They are only intended as comments.
;
_olex2_refinement_description
;
1. Fixed Uiso
 At 1.2 times of:
  All C(H) groups, All C(H,H) groups, All N(H,H,H) groups
2.a Ternary CH refined with riding coordinates:
 C00A(H00d)
2.b Secondary CH2 refined with riding coordinates:
 C00B(H00e,H00f), C00C(H00g,H00h), C00D(H00i,H00j), C00E(H00k,H00l)
2.c Idealised Me refined as rotating group:
 N009(H00a,H00b,H00c)
;
_olex2_submission_special_instructions 'No special instructions were received'

loop_
_space_group_symop_operation_xyz
'x, y, z'
'-x, -y, -z'

loop_
_atom_site_label
_atom_site_type_symbol
_atom_site_fract_x
_atom_site_fract_y
_atom_site_fract_z
_atom_site_U_iso_or_equiv
_atom_site_adp_type
_atom_site_occupancy
_atom_site_site_symmetry_order
_atom_site_calc_flag
_atom_site_refinement_flags_posn
_atom_site_refinement_flags_adp
_atom_site_refinement_flags_occupancy
_atom_site_disorder_assembly
_atom_site_disorder_group
Cd01 Cd 0.31901(5) 0.45069(3) 0.31188(3) 0.04229(11) Uani 1 1 d . . . . .
S002 S -0.36562(16) 0.66895(11) 0.50285(10) 0.0410(2) Uani 1 1 d . . . . .
Cl1 Cl 0.30361(18) 0.57169(13) 0.15225(11) 0.0532(3) Uani 1 1 d . . . . .
S004 S 1.02383(17) 0.22745(13) 0.15098(11) 0.0531(3) Uani 1 1 d . . . . .
N005 N 0.0433(5) 0.5915(4) 0.4080(3) 0.0449(8) Uani 1 1 d . . . . .
N006 N 0.6184(6) 0.3268(4) 0.2364(4) 0.0556(10) Uani 1 1 d . . . . .
C007 C -0.1240(6) 0.6220(4) 0.4472(4) 0.0353(8) Uani 1 1 d . . . . .
C008 C 0.7856(6) 0.2890(4) 0.2020(4) 0.0394(9) Uani 1 1 d . . . . .
N009 N 0.8018(6) 0.6860(4) 0.1367(4) 0.0682(12) Uani 1 1 d . . . . .
H00A H 0.772356 0.638882 0.050723 0.082 Uiso 1 1 calc R U . . .
H00B H 0.684351 0.668240 0.169080 0.082 Uiso 1 1 calc R U . . .
H00C H 0.929482 0.656938 0.169141 0.082 Uiso 1 1 calc R U . . .
C00A C 0.8341(7) 0.8425(5) 0.1720(4) 0.0544(11) Uani 1 1 d . . . . .
H00D H 0.961062 0.862836 0.135130 0.065 Uiso 1 1 calc R U . . .
C00B C 0.8822(9) 0.9250(6) 0.3176(4) 0.0710(14) Uani 1 1 d . . . . .
H00E H 0.915108 0.859922 0.359605 0.085 Uiso 1 1 calc R U . . .
H00F H 1.014156 0.994252 0.344046 0.085 Uiso 1 1 calc R U . . .
C00C C 0.6151(9) 0.8961(6) 0.1240(5) 0.0759(16) Uani 1 1 d . . . . .
H00G H 0.649632 0.964179 0.088766 0.091 Uiso 1 1 calc R U . . .
H00H H 0.513786 0.816834 0.057130 0.091 Uiso 1 1 calc R U . . .
C00D C 0.5062(9) 0.9667(7) 0.2397(7) 0.092(2) Uani 1 1 d . . . . .
H00I H 0.445188 1.055226 0.240963 0.110 Uiso 1 1 calc R U . . .
H00J H 0.380881 0.903834 0.237960 0.110 Uiso 1 1 calc R U . . .
C00E C 0.6832(13) 0.9965(10) 0.3528(6) 0.140(4) Uani 1 1 d . . . . .
H00K H 0.723554 1.099205 0.396966 0.168 Uiso 1 1 calc R U . . .
H00L H 0.624583 0.965156 0.412219 0.168 Uiso 1 1 calc R U . . .

loop_
_atom_site_aniso_label
_atom_site_aniso_U_11
_atom_site_aniso_U_22
_atom_site_aniso_U_33
_atom_site_aniso_U_23
_atom_site_aniso_U_13
_atom_site_aniso_U_12
Cd01 0.02925(14) 0.0540(2) 0.04546(18) 0.01956(14) 0.01374(12) 0.00981(12)
S002 0.0336(5) 0.0453(6) 0.0437(6) 0.0152(5) 0.0141(4) 0.0105(4)
Cl1 0.0500(6) 0.0619(7) 0.0536(6) 0.0289(6) 0.0120(5) 0.0023(5)
S004 0.0348(5) 0.0551(7) 0.0569(7) 0.0067(6) 0.0182(5) 0.0060(5)
N005 0.0357(17) 0.049(2) 0.052(2) 0.0202(17) 0.0152(16) 0.0047(15)
N006 0.0329(17) 0.055(2) 0.062(2) 0.0058(19) 0.0129(17) 0.0058(16)
C007 0.0334(18) 0.036(2) 0.037(2) 0.0152(17) 0.0066(16) 0.0029(16)
C008 0.0317(19) 0.039(2) 0.040(2) 0.0088(18) 0.0063(16) -0.0016(16)
N009 0.048(2) 0.060(3) 0.079(3) 0.010(2) 0.011(2) 0.0087(19)
C00A 0.048(2) 0.064(3) 0.043(2) 0.013(2) 0.012(2) -0.003(2)
C00B 0.073(3) 0.070(4) 0.050(3) 0.009(3) 0.000(3) 0.009(3)
C00C 0.085(4) 0.069(4) 0.065(3) 0.033(3) -0.021(3) -0.007(3)
C00D 0.060(3) 0.074(4) 0.133(6) 0.035(4) 0.014(4) 0.017(3)
C00E 0.136(7) 0.203(9) 0.066(4) 0.034(5) 0.036(4) 0.095(6)

loop_
_atom_type_symbol
_atom_type_description
_atom_type_scat_dispersion_real
_atom_type_scat_dispersion_imag
_atom_type_scat_source
C C 0.0033 0.0016 'International Tables Vol C Tables 4.2.6.8 and 6.1.1.4'
H H 0.0000 0.0000 'International Tables Vol C Tables 4.2.6.8 and 6.1.1.4'
Cd Cd -0.8075 1.2024 'International Tables Vol C Tables 4.2.6.8 and 6.1.1.4'
Cl Cl 0.1484 0.1585 'International Tables Vol C Tables 4.2.6.8 and 6.1.1.4'
N N 0.0061 0.0033 'International Tables Vol C Tables 4.2.6.8 and 6.1.1.4'
S S 0.1246 0.1234 'International Tables Vol C Tables 4.2.6.8 and 6.1.1.4'

loop_
_geom_angle_atom_site_label_1
_geom_angle_atom_site_label_2
_geom_angle_atom_site_label_3
_geom_angle
_geom_angle_site_symmetry_1
_geom_angle_site_symmetry_3
_geom_angle_publ_flag
S002 Cd01 S002 83.81(3) 1_655 2_566 ?
Cl1 Cd01 S002 92.18(3) . 1_655 ?
Cl1 Cd01 S002 175.82(4) . 2_566 ?
Cl1 Cd01 S004 94.98(4) . 1_455 ?
S004 Cd01 S002 89.02(4) 1_455 2_566 ?
S004 Cd01 S002 172.83(4) 1_455 1_655 ?
N005 Cd01 S002 90.30(9) . 2_566 ?
N005 Cd01 S002 84.87(9) . 1_655 ?
N005 Cd01 Cl1 90.52(9) . . ?
N005 Cd01 S004 95.34(9) . 1_455 ?
N006 Cd01 S002 87.55(10) . 2_566 ?
N006 Cd01 S002 89.16(9) . 1_655 ?
N006 Cd01 Cl1 91.22(10) . . ?
N006 Cd01 S004 90.39(9) . 1_455 ?
N006 Cd01 N005 173.85(12) . . ?
Cd01 S002 Cd01 96.19(3) 1_455 2_566 ?
C007 S002 Cd01 99.24(13) . 2_566 ?
C007 S002 Cd01 100.60(14) . 1_455 ?
C008 S004 Cd01 98.84(14) . 1_655 ?
C007 N005 Cd01 159.5(3) . . ?
C008 N006 Cd01 167.2(4) . . ?
N005 C007 S002 178.8(4) . . ?
N006 C008 S004 177.6(4) . . ?
H00A N009 H00B 109.5 . . ?
H00A N009 H00C 109.5 . . ?
H00B N009 H00C 109.5 . . ?
C00A N009 H00A 109.5 . . ?
C00A N009 H00B 109.5 . . ?
C00A N009 H00C 109.5 . . ?
N009 C00A H00D 110.1 . . ?
N009 C00A C00B 110.5(4) . . ?
N009 C00A C00C 110.5(4) . . ?
C00B C00A H00D 110.1 . . ?
C00B C00A C00C 105.6(4) . . ?
C00C C00A H00D 110.1 . . ?
C00A C00B H00E 110.2 . . ?
C00A C00B H00F 110.2 . . ?
H00E C00B H00F 108.5 . . ?
C00E C00B C00A 107.4(5) . . ?
C00E C00B H00E 110.2 . . ?
C00E C00B H00F 110.2 . . ?
C00A C00C H00G 110.7 . . ?
C00A C00C H00H 110.7 . . ?
H00G C00C H00H 108.8 . . ?
C00D C00C C00A 105.5(4) . . ?
C00D C00C H00G 110.7 . . ?
C00D C00C H00H 110.7 . . ?
C00C C00D H00I 110.3 . . ?
C00C C00D H00J 110.3 . . ?
H00I C00D H00J 108.6 . . ?
C00E C00D C00C 107.1(5) . . ?
C00E C00D H00I 110.3 . . ?
C00E C00D H00J 110.3 . . ?
C00B C00E C00D 110.9(5) . . ?
C00B C00E H00K 109.4 . . ?
C00B C00E H00L 109.4 . . ?
C00D C00E H00K 109.4 . . ?
C00D C00E H00L 109.4 . . ?
H00K C00E H00L 108.0 . . ?

loop_
_geom_bond_atom_site_label_1
_geom_bond_atom_site_label_2
_geom_bond_distance
_geom_bond_site_symmetry_2
_geom_bond_publ_flag
Cd01 S002 2.8066(11) 1_655 ?
Cd01 S002 2.8256(11) 2_566 ?
Cd01 Cl1 2.5799(11) . ?
Cd01 S004 2.6686(12) 1_455 ?
Cd01 N005 2.298(3) . ?
Cd01 N006 2.265(3) . ?
S002 C007 1.656(4) . ?
S004 C008 1.646(4) . ?
N005 C007 1.147(4) . ?
N006 C008 1.137(4) . ?
N009 H00A 0.8900 . ?
N009 H00B 0.8900 . ?
N009 H00C 0.8900 . ?
N009 C00A 1.484(6) . ?
C00A H00D 0.9800 . ?
C00A C00B 1.510(6) . ?
C00A C00C 1.512(7) . ?
C00B H00E 0.9700 . ?
C00B H00F 0.9700 . ?
C00B C00E 1.417(7) . ?
C00C H00G 0.9700 . ?
C00C H00H 0.9700 . ?
C00C C00D 1.487(7) . ?
C00D H00I 0.9700 . ?
C00D H00J 0.9700 . ?
C00D C00E 1.446(8) . ?
C00E H00K 0.9700 . ?
C00E H00L 0.9700 . ?

loop_
_geom_torsion_atom_site_label_1
_geom_torsion_atom_site_label_2
_geom_torsion_atom_site_label_3
_geom_torsion_atom_site_label_4
_geom_torsion
_geom_torsion_site_symmetry_1
_geom_torsion_site_symmetry_2
_geom_torsion_site_symmetry_3
_geom_torsion_site_symmetry_4
_geom_torsion_publ_flag
N009 C00A C00B C00E -108.0(6) . . . . ?
N009 C00A C00C C00D 101.3(5) . . . . ?
C00A C00B C00E C00D -0.1(9) . . . . ?
C00A C00C C00D C00E 18.4(7) . . . . ?
C00B C00A C00C C00D -18.2(6) . . . . ?
C00C C00A C00B C00E 11.5(7) . . . . ?
C00C C00D C00E C00B -11.7(9) . . . . ?
